data_4085325
loop_
_publ_author_name
'Buil, Mar\?\'ia L.'
'Cardo, Juan J. F.'
'Esteruelas, Miguel A.'
'Fern\'andez, Israel'
'O\~nate, Enrique'

_publ_section_title
;
 Hydroboration and Hydrogenation of an Osmium--Carbon Triple Bond: Osmium
 Chemistry of a Bis-\s-Borane
;
_journal_issue 3
_journal_name_full Organometallics
_journal_page_first 547
_journal_paper_doi 10.1021/om501274x
_journal_volume 34
_journal_year 2015
_chemical_formula_moiety 'C43 H66 N2 Os P, C F3 O3 S, 0.625(C4 H10 O),0.375(C H2 Cl2)'
_chemical_formula_sum 'C46.88 H73 Cl0.75 F3 N2 O3.63 Os P S'
_chemical_formula_weight 1059.39
_chemical_name_systematic
; 
 ? 
;
_space_group_IT_number 2
_symmetry_cell_setting triclinic
_symmetry_space_group_name_Hall '-P 1'
_symmetry_space_group_name_H-M 'P -1'
_atom_sites_solution_hydrogens geom
_atom_sites_solution_primary direct
_atom_sites_solution_secondary difmap
_audit_creation_method SHELXL-97
_cell_angle_alpha 81.728(3)
_cell_angle_beta 86.522(3)
_cell_angle_gamma 74.427(3)
_cell_formula_units_Z 4
_cell_length_a 12.112(2)
_cell_length_b 12.152(2)
_cell_length_c 35.128(7)
_cell_measurement_reflns_used 9951
_cell_measurement_temperature 100(2)
_cell_measurement_theta_max 28
_cell_measurement_theta_min 2
_cell_volume 4927.4(15)
_computing_cell_refinement 'SAINT+ v. 7.56a (Bruker AXS, 2008)'
_computing_data_collection 'apex2 v. 7.0 (Bruker AXS, 2009)'
_computing_data_reduction 'SAINT+ v. 7.56a (Bruker AXS, 2008)'
_computing_molecular_graphics 'XP, SHELXTL v. 6.14 (Bruker, 2000)'
_computing_publication_material 'XCIF, SHELXTL v. 6.14 (Bruker, 2000)'
_computing_structure_refinement 'SHELXL-97 (Sheldrick, 1997)'
_computing_structure_solution 'SHELXS-97 (Sheldrick, 1990)'
_diffrn_ambient_temperature 100(2)
_diffrn_detector_area_resol_mean 8.26
_diffrn_measured_fraction_theta_full 0.993
_diffrn_measured_fraction_theta_max 0.894
_diffrn_measurement_device_type 'Bruker APEX DUO system'
_diffrn_measurement_method '\w rotations with narrow frames'
_diffrn_radiation_monochromator graphite
_diffrn_radiation_source 'normal-focus sealed tube'
_diffrn_radiation_type MoK\a
_diffrn_radiation_wavelength 0.71073
_diffrn_reflns_av_R_equivalents 0.0469
_diffrn_reflns_av_sigmaI/netI 0.0701
_diffrn_reflns_limit_h_max 15
_diffrn_reflns_limit_h_min -15
_diffrn_reflns_limit_k_max 16
_diffrn_reflns_limit_k_min -15
_diffrn_reflns_limit_l_max 48
_diffrn_reflns_limit_l_min -48
_diffrn_reflns_number 53946
_diffrn_reflns_theta_full 27.50
_diffrn_reflns_theta_max 29.57
_diffrn_reflns_theta_min 1.75
_diffrn_standards_decay_% 0
_exptl_absorpt_coefficient_mu 2.756
_exptl_absorpt_correction_T_max 0.862
_exptl_absorpt_correction_T_min 0.522
_exptl_absorpt_correction_type multi-scan
_exptl_absorpt_process_details
;
Absorption correction performed with SADABS program. This is based on the
method of Blessing: Blessing, R. H., Acta Crystallogr., Sect. A 1995, 51, 33.

SADABS: Area-Detector Absorption Correction. Bruker-AXS 
within SAINT+ package, v. 6.1 (2000).
;
_exptl_crystal_colour colourless
_exptl_crystal_density_diffrn 1.428
_exptl_crystal_density_method 'not measured'
_exptl_crystal_description 'irregular block'
_exptl_crystal_F_000 2176
_exptl_crystal_size_max 0.30
_exptl_crystal_size_mid 0.13
_exptl_crystal_size_min 0.07
_refine_diff_density_max 1.697
_refine_diff_density_min -1.262
_refine_diff_density_rms 0.131
_refine_ls_extinction_method none
_refine_ls_goodness_of_fit_ref 1.028
_refine_ls_hydrogen_treatment mixed
_refine_ls_matrix_type full
_refine_ls_number_parameters 1099
_refine_ls_number_reflns 24713
_refine_ls_number_restraints 25
_refine_ls_restrained_S_all 1.028
_refine_ls_R_factor_all 0.0650
_refine_ls_R_factor_gt 0.0424
_refine_ls_shift/su_max 0.002
_refine_ls_shift/su_mean 0.000
_refine_ls_structure_factor_coef Fsqd
_refine_ls_weighting_details 'calc w=1/[\s^2^(Fo^2^)+(0.0470P)^2^+1.3798P] where P=(Fo^2^+2Fc^2^)/3'
_refine_ls_weighting_scheme calc
_refine_ls_wR_factor_gt 0.0978
_refine_ls_wR_factor_ref 0.1066
_reflns_number_gt 18452
_reflns_number_total 24713
_reflns_threshold_expression >2sigma(I)
_cod_data_source_file om501274x_si_001.cif
_cod_data_source_block 5-enriquen77
_cod_depositor_comments 'Adding full bibliography for 4085323--4085325.cif.'
_cod_original_cell_volume 4927.2(16)
_cod_original_sg_symbol_H-M P-1
_cod_database_code 4085325

loop_
_symmetry_equiv_pos_as_xyz
'x, y, z'
'-x, -y, -z'

loop_
_atom_site_label
_atom_site_type_symbol
_atom_site_fract_x
_atom_site_fract_y
_atom_site_fract_z
_atom_site_U_iso_or_equiv
_atom_site_adp_type
_atom_site_occupancy
_atom_site_symmetry_multiplicity
_atom_site_calc_flag
_atom_site_refinement_flags
_atom_site_disorder_assembly
_atom_site_disorder_group
Os1 Os 0.827131(14) 0.766997(15) 0.352840(4) 0.02169(5) Uani 1 1 d . . .
H01 H 0.765(4) 0.854(4) 0.3840(13) 0.026 Uiso 1 1 d . . .
Os2 Os 0.387084(13) 0.668923(14) 0.130490(4) 0.01904(5) Uani 1 1 d . . .
H02 H 0.381(4) 0.600(4) 0.1003(12) 0.023 Uiso 1 1 d . . .
P1 P 0.81847(10) 0.63224(10) 0.40790(3) 0.0246(2) Uani 1 1 d . . .
P2 P 0.32233(9) 0.81429(10) 0.07815(3) 0.0206(2) Uani 1 1 d . . .
S1A S 0.31574(11) 0.45907(12) 0.38229(4) 0.0294(3) Uiso 0.904(2) 1 d PD A 1
O1A O 0.2088(4) 0.4454(4) 0.37183(15) 0.0489(6) Uiso 0.904(2) 1 d PD A 1
O2A O 0.4142(4) 0.3795(4) 0.36793(13) 0.0489(6) Uiso 0.904(2) 1 d PD A 1
O3A O 0.3233(4) 0.5762(4) 0.37973(13) 0.0489(6) Uiso 0.904(2) 1 d PD A 1
C87A C 0.3180(5) 0.4119(6) 0.43378(17) 0.0448(15) Uiso 0.904(2) 1 d PD A 1
F1A F 0.3072(4) 0.3051(4) 0.44112(14) 0.0659(7) Uiso 0.904(2) 1 d PD A 1
F2A F 0.2346(4) 0.4827(4) 0.45204(12) 0.0659(7) Uiso 0.904(2) 1 d PD A 1
F3A F 0.4189(4) 0.4104(4) 0.44827(14) 0.0659(7) Uiso 0.904(2) 1 d PD A 1
S1B S 0.2680(9) 0.5136(10) 0.3956(3) 0.0294(3) Uiso 0.096(2) 1 d PD A 2
O1B O 0.195(2) 0.5795(18) 0.4222(5) 0.0489(6) Uiso 0.096(2) 1 d PD A 2
O2B O 0.211(3) 0.4577(19) 0.3729(8) 0.0489(6) Uiso 0.096(2) 1 d PD A 2
O3B O 0.3513(17) 0.566(2) 0.3751(8) 0.0489(6) Uiso 0.096(2) 1 d PD A 2
C87B C 0.3555(17) 0.3944(14) 0.4271(5) 0.0448(15) Uiso 0.096(2) 1 d PD A 2
F1B F 0.407(3) 0.433(2) 0.4524(8) 0.0659(7) Uiso 0.096(2) 1 d PD A 2
F2B F 0.292(3) 0.328(2) 0.4454(9) 0.0659(7) Uiso 0.096(2) 1 d PD A 2
F3B F 0.4388(19) 0.3283(18) 0.4067(8) 0.0659(7) Uiso 0.096(2) 1 d PD A 2
S2 S 0.69852(11) -0.03753(12) 0.09520(4) 0.0387(3) Uani 1 1 d . . .
F4 F 0.8242(4) 0.0959(3) 0.06296(11) 0.0751(12) Uani 1 1 d . . .
F5 F 0.6427(4) 0.1767(4) 0.06661(14) 0.0979(16) Uani 1 1 d . . .
F6 F 0.7412(5) 0.1425(5) 0.11614(14) 0.117(2) Uani 1 1 d . . .
N1 N 0.5562(3) 0.8500(3) 0.35475(10) 0.0220(7) Uani 1 1 d . . .
N2 N 0.6182(3) 0.7695(3) 0.30381(10) 0.0233(8) Uani 1 1 d . . .
N3 N 0.1658(3) 0.6652(3) 0.18172(9) 0.0211(7) Uani 1 1 d . . .
N4 N 0.1572(3) 0.5936(3) 0.12948(10) 0.0206(7) Uani 1 1 d . . .
O4 O 0.6787(4) -0.0624(5) 0.05806(15) 0.0820(16) Uani 1 1 d . . .
O5 O 0.8012(4) -0.1105(4) 0.11279(14) 0.0731(14) Uani 1 1 d . . .
O6 O 0.5996(3) -0.0138(3) 0.12081(11) 0.0451(9) Uani 1 1 d . . .
C1 C 0.6579(3) 0.7972(4) 0.33690(11) 0.0204(8) Uani 1 1 d . . .
C2 C 0.4617(4) 0.8508(4) 0.33433(13) 0.0294(10) Uani 1 1 d . . .
H2 H 0.3837 0.8820 0.3413 0.035 Uiso 1 1 calc R . .
C3 C 0.4998(4) 0.8002(4) 0.30317(13) 0.0284(10) Uani 1 1 d . . .
H3 H 0.4541 0.7876 0.2840 0.034 Uiso 1 1 calc R . .
C4 C 0.5362(4) 0.9148(4) 0.38756(13) 0.0252(9) Uani 1 1 d . . .
C5 C 0.5669(4) 1.0190(4) 0.38369(13) 0.0291(10) Uani 1 1 d . . .
C6 C 0.6122(4) 1.0711(4) 0.34605(14) 0.0336(11) Uani 1 1 d . . .
H6 H 0.6593 1.0065 0.3325 0.040 Uiso 1 1 calc R . .
C7 C 0.6875(5) 1.1504(5) 0.35115(18) 0.0513(15) Uani 1 1 d . . .
H7A H 0.6402 1.2204 0.3607 0.077 Uiso 1 1 calc R . .
H7B H 0.7233 1.1712 0.3264 0.077 Uiso 1 1 calc R . .
H7C H 0.7472 1.1105 0.3697 0.077 Uiso 1 1 calc R . .
C8 C 0.5124(5) 1.1379(5) 0.32048(15) 0.0442(13) Uani 1 1 d . . .
H8A H 0.4670 1.0859 0.3155 0.066 Uiso 1 1 calc R . .
H8B H 0.5422 1.1699 0.2960 0.066 Uiso 1 1 calc R . .
H8C H 0.4640 1.2007 0.3334 0.066 Uiso 1 1 calc R . .
C9 C 0.5408(4) 1.0842(4) 0.41442(15) 0.0370(12) Uani 1 1 d . . .
H9 H 0.5623 1.1544 0.4128 0.044 Uiso 1 1 calc R . .
C10 C 0.4842(4) 1.0477(5) 0.44703(15) 0.0393(12) Uani 1 1 d . . .
H10 H 0.4709 1.0902 0.4683 0.047 Uiso 1 1 calc R . .
C11 C 0.4469(4) 0.9494(5) 0.44879(14) 0.0368(12) Uani 1 1 d . . .
H11 H 0.4043 0.9278 0.4709 0.044 Uiso 1 1 calc R . .
C12 C 0.4695(4) 0.8809(4) 0.41939(13) 0.0289(10) Uani 1 1 d . . .
C13 C 0.4141(4) 0.7806(4) 0.42241(14) 0.0326(11) Uani 1 1 d . . .
H13 H 0.4519 0.7292 0.4029 0.039 Uiso 1 1 calc R . .
C14 C 0.4242(5) 0.7086(5) 0.46206(15) 0.0445(13) Uani 1 1 d . . .
H14A H 0.5051 0.6807 0.4689 0.067 Uiso 1 1 calc R . .
H14B H 0.3924 0.6428 0.4615 0.067 Uiso 1 1 calc R . .
H14C H 0.3817 0.7562 0.4812 0.067 Uiso 1 1 calc R . .
C15 C 0.2846(4) 0.8255(5) 0.41375(16) 0.0398(12) Uani 1 1 d . . .
H15A H 0.2455 0.8726 0.4335 0.060 Uiso 1 1 calc R . .
H15B H 0.2518 0.7599 0.4139 0.060 Uiso 1 1 calc R . .
H15C H 0.2746 0.8723 0.3884 0.060 Uiso 1 1 calc R . .
C16 C 0.6770(4) 0.7434(4) 0.26724(12) 0.0258(9) Uani 1 1 d . . .
C17 C 0.6720(4) 0.8363(4) 0.23804(12) 0.0261(9) Uani 1 1 d . . .
C18 C 0.6147(4) 0.9608(4) 0.24355(14) 0.0322(11) Uani 1 1 d . . .
H18 H 0.6014 0.9654 0.2717 0.039 Uiso 1 1 calc R . .
C19 C 0.6861(5) 1.0440(5) 0.22703(16) 0.0449(13) Uani 1 1 d . . .
H19A H 0.7621 1.0185 0.2385 0.067 Uiso 1 1 calc R . .
H19B H 0.6477 1.1217 0.2330 0.067 Uiso 1 1 calc R . .
H19C H 0.6943 1.0452 0.1991 0.067 Uiso 1 1 calc R . .
C20 C 0.4966(5) 0.9998(5) 0.22358(16) 0.0435(13) Uani 1 1 d . . .
H20A H 0.5086 0.9992 0.1958 0.065 Uiso 1 1 calc R . .
H20B H 0.4568 1.0780 0.2287 0.065 Uiso 1 1 calc R . .
H20C H 0.4501 0.9469 0.2337 0.065 Uiso 1 1 calc R . .
C21 C 0.7191(4) 0.8113(5) 0.20189(13) 0.0325(11) Uani 1 1 d . . .
H21 H 0.7193 0.8727 0.1818 0.039 Uiso 1 1 calc R . .
C22 C 0.7650(4) 0.6995(5) 0.19488(14) 0.0356(12) Uani 1 1 d . . .
H22 H 0.7962 0.6843 0.1701 0.043 Uiso 1 1 calc R . .
C23 C 0.7657(4) 0.6089(4) 0.22378(13) 0.0341(11) Uani 1 1 d . . .
H23 H 0.7972 0.5321 0.2185 0.041 Uiso 1 1 calc R . .
C24 C 0.7212(4) 0.6282(4) 0.26066(13) 0.0296(10) Uani 1 1 d . . .
C25 C 0.7166(4) 0.5286(4) 0.29168(14) 0.0330(11) Uani 1 1 d . . .
H25 H 0.7236 0.5537 0.3171 0.040 Uiso 1 1 calc R . .
C26 C 0.8133(5) 0.4195(5) 0.28798(16) 0.0450(13) Uani 1 1 d . . .
H26A H 0.8113 0.3622 0.3105 0.067 Uiso 1 1 calc R . .
H26B H 0.8873 0.4385 0.2864 0.067 Uiso 1 1 calc R . .
H26C H 0.8032 0.3880 0.2647 0.067 Uiso 1 1 calc R . .
C27 C 0.6011(5) 0.4993(5) 0.29185(17) 0.0492(14) Uani 1 1 d . . .
H27A H 0.5389 0.5672 0.2963 0.074 Uiso 1 1 calc R . .
H27B H 0.5993 0.4360 0.3124 0.074 Uiso 1 1 calc R . .
H27C H 0.5912 0.4759 0.2670 0.074 Uiso 1 1 calc R . .
C28 C 0.9700(4) 0.8562(5) 0.34983(14) 0.0348(11) Uani 1 1 d . . .
C29 C 1.0203(4) 0.7373(5) 0.35629(13) 0.0330(11) Uani 1 1 d . . .
H29 H 1.0694 0.7064 0.3775 0.040 Uiso 1 1 calc R . .
C30 C 0.9994(4) 0.6611(4) 0.33170(13) 0.0316(11) Uani 1 1 d . . .
H30 H 1.0305 0.5802 0.3377 0.038 Uiso 1 1 calc R . .
C31 C 0.9337(4) 0.7050(5) 0.29918(13) 0.0330(11) Uani 1 1 d . . .
H31 H 0.9234 0.6555 0.2818 0.040 Uiso 1 1 calc R . .
C32 C 0.8830(4) 0.8242(5) 0.29250(12) 0.0320(11) Uani 1 1 d . . .
H32 H 0.8360 0.8547 0.2708 0.038 Uiso 1 1 calc R . .
C33 C 0.8999(4) 0.8996(4) 0.31718(14) 0.0324(11) Uani 1 1 d . . .
H33 H 0.8642 0.9799 0.3120 0.039 Uiso 1 1 calc R . .
C34 C 0.9971(5) 0.9376(5) 0.37399(16) 0.0475(14) Uani 1 1 d . . .
H34A H 1.0458 0.9816 0.3590 0.071 Uiso 1 1 calc R . .
H34B H 1.0374 0.8936 0.3970 0.071 Uiso 1 1 calc R . .
H34C H 0.9257 0.9907 0.3817 0.071 Uiso 1 1 calc R . .
C35 C 0.8382(4) 0.6844(4) 0.45382(13) 0.0339(11) Uani 1 1 d . . .
H35 H 0.8423 0.6183 0.4747 0.041 Uiso 1 1 calc R . .
C36 C 0.9513(5) 0.7177(5) 0.45377(15) 0.0445(13) Uani 1 1 d . . .
H36A H 0.9483 0.7865 0.4350 0.067 Uiso 1 1 calc R . .
H36B H 1.0146 0.6540 0.4468 0.067 Uiso 1 1 calc R . .
H36C H 0.9636 0.7341 0.4795 0.067 Uiso 1 1 calc R . .
C37 C 0.7394(5) 0.7838(5) 0.46466(14) 0.0415(13) Uani 1 1 d . . .
H37A H 0.7582 0.8100 0.4880 0.062 Uiso 1 1 calc R . .
H37B H 0.6694 0.7575 0.4694 0.062 Uiso 1 1 calc R . .
H37C H 0.7270 0.8476 0.4435 0.062 Uiso 1 1 calc R . .
C38 C 0.9400(4) 0.5004(4) 0.40883(13) 0.0303(10) Uani 1 1 d . . .
H38 H 1.0082 0.5292 0.3995 0.036 Uiso 1 1 calc R . .
C39 C 0.9758(5) 0.4258(5) 0.44744(15) 0.0447(13) Uani 1 1 d . . .
H39A H 0.9158 0.3877 0.4571 0.067 Uiso 1 1 calc R . .
H39B H 0.9865 0.4746 0.4661 0.067 Uiso 1 1 calc R . .
H39C H 1.0478 0.3674 0.4438 0.067 Uiso 1 1 calc R . .
C40 C 0.9263(5) 0.4259(5) 0.37922(15) 0.0419(13) Uani 1 1 d . . .
H40A H 1.0009 0.3739 0.3737 0.063 Uiso 1 1 calc R . .
H40B H 0.8963 0.4751 0.3555 0.063 Uiso 1 1 calc R . .
H40C H 0.8727 0.3804 0.3893 0.063 Uiso 1 1 calc R . .
C41 C 0.6844(4) 0.5858(4) 0.41973(13) 0.0287(10) Uani 1 1 d . . .
H41 H 0.6257 0.6561 0.4263 0.034 Uiso 1 1 calc R . .
C42 C 0.6899(5) 0.4959(5) 0.45533(14) 0.0383(12) Uani 1 1 d . . .
H42A H 0.6120 0.4932 0.4639 0.057 Uiso 1 1 calc R . .
H42B H 0.7280 0.5168 0.4760 0.057 Uiso 1 1 calc R . .
H42C H 0.7333 0.4201 0.4490 0.057 Uiso 1 1 calc R . .
C43 C 0.6340(4) 0.5468(4) 0.38737(13) 0.0322(11) Uani 1 1 d . . .
H43A H 0.6866 0.4760 0.3801 0.048 Uiso 1 1 calc R . .
H43B H 0.6227 0.6071 0.3651 0.048 Uiso 1 1 calc R . .
H43C H 0.5602 0.5320 0.3959 0.048 Uiso 1 1 calc R . .
C44 C 0.2283(3) 0.6418(4) 0.14804(11) 0.0200(8) Uani 1 1 d . . .
C45 C 0.0627(4) 0.6363(4) 0.18289(12) 0.0260(9) Uani 1 1 d . . .
H45 H 0.0057 0.6472 0.2028 0.031 Uiso 1 1 calc R . .
C46 C 0.0578(4) 0.5904(4) 0.15113(12) 0.0243(9) Uani 1 1 d . . .
H46 H -0.0024 0.5609 0.1444 0.029 Uiso 1 1 calc R . .
C47 C 0.2032(4) 0.6836(4) 0.21848(11) 0.0230(9) Uani 1 1 d . . .
C48 C 0.1887(4) 0.7962(4) 0.22750(12) 0.0245(9) Uani 1 1 d . . .
C49 C 0.1417(4) 0.9003(4) 0.19860(13) 0.0288(10) Uani 1 1 d . . .
H49 H 0.1700 0.8802 0.1725 0.035 Uiso 1 1 calc R . .
C50 C 0.0102(4) 0.9318(5) 0.19877(15) 0.0406(12) Uani 1 1 d . . .
H50A H -0.0153 0.8651 0.1939 0.061 Uiso 1 1 calc R . .
H50B H -0.0182 0.9965 0.1786 0.061 Uiso 1 1 calc R . .
H50C H -0.0200 0.9538 0.2239 0.061 Uiso 1 1 calc R . .
C51 C 0.1799(5) 1.0060(4) 0.20477(15) 0.0395(12) Uani 1 1 d . . .
H51A H 0.1454 1.0333 0.2288 0.059 Uiso 1 1 calc R . .
H51B H 0.1553 1.0670 0.1832 0.059 Uiso 1 1 calc R . .
H51C H 0.2636 0.9855 0.2063 0.059 Uiso 1 1 calc R . .
C52 C 0.2158(4) 0.8083(4) 0.26428(13) 0.0306(10) Uani 1 1 d . . .
H52 H 0.2083 0.8831 0.2708 0.037 Uiso 1 1 calc R . .
C53 C 0.2534(4) 0.7132(4) 0.29138(13) 0.0318(11) Uani 1 1 d . . .
H53 H 0.2714 0.7234 0.3164 0.038 Uiso 1 1 calc R . .
C54 C 0.2651(4) 0.6035(4) 0.28254(13) 0.0317(11) Uani 1 1 d . . .
H54 H 0.2918 0.5390 0.3015 0.038 Uiso 1 1 calc R . .
C55 C 0.2383(4) 0.5856(4) 0.24607(12) 0.0256(9) Uani 1 1 d . . .
C56 C 0.2447(4) 0.4640(4) 0.23845(14) 0.0318(10) Uani 1 1 d . . .
H56 H 0.2394 0.4649 0.2101 0.038 Uiso 1 1 calc R . .
C57 C 0.3554(5) 0.3754(5) 0.25211(16) 0.0444(13) Uani 1 1 d . . .
H57A H 0.4208 0.3937 0.2373 0.067 Uiso 1 1 calc R . .
H57B H 0.3513 0.2983 0.2483 0.067 Uiso 1 1 calc R . .
H57C H 0.3650 0.3775 0.2795 0.067 Uiso 1 1 calc R . .
C58 C 0.1425(5) 0.4260(5) 0.25854(16) 0.0453(13) Uani 1 1 d . . .
H58A H 0.1465 0.4244 0.2864 0.068 Uiso 1 1 calc R . .
H58B H 0.1447 0.3488 0.2528 0.068 Uiso 1 1 calc R . .
H58C H 0.0709 0.4805 0.2492 0.068 Uiso 1 1 calc R . .
C59 C 0.1796(4) 0.5344(4) 0.09546(12) 0.0221(9) Uani 1 1 d . . .
C60 C 0.1063(4) 0.5750(4) 0.06432(13) 0.0271(10) Uani 1 1 d . . .
C61 C -0.0041(4) 0.6712(4) 0.06431(13) 0.0285(10) Uani 1 1 d . . .
H61 H -0.0001 0.7182 0.0851 0.034 Uiso 1 1 calc R . .
C62 C -0.0255(5) 0.7523(5) 0.02600(14) 0.0397(12) Uani 1 1 d . . .
H62A H 0.0442 0.7762 0.0176 0.060 Uiso 1 1 calc R . .
H62B H -0.0883 0.8205 0.0296 0.060 Uiso 1 1 calc R . .
H62C H -0.0461 0.7119 0.0064 0.060 Uiso 1 1 calc R . .
C63 C -0.1093(4) 0.6227(5) 0.07258(14) 0.0352(11) Uani 1 1 d . . .
H63A H -0.1195 0.5834 0.0511 0.053 Uiso 1 1 calc R . .
H63B H -0.1778 0.6859 0.0757 0.053 Uiso 1 1 calc R . .
H63C H -0.0978 0.5678 0.0962 0.053 Uiso 1 1 calc R . .
C64 C 0.1313(4) 0.5155(4) 0.03212(14) 0.0338(11) Uani 1 1 d . . .
H64 H 0.0848 0.5419 0.0101 0.041 Uiso 1 1 calc R . .
C65 C 0.2222(5) 0.4198(5) 0.03206(16) 0.0443(14) Uani 1 1 d . . .
H65 H 0.2406 0.3836 0.0094 0.053 Uiso 1 1 calc R . .
C66 C 0.2873(4) 0.3752(5) 0.06428(16) 0.0398(13) Uani 1 1 d . . .
H66 H 0.3473 0.3064 0.0641 0.048 Uiso 1 1 calc R . .
C67 C 0.2655(4) 0.4305(4) 0.09726(14) 0.0290(10) Uani 1 1 d . . .
C68 C 0.3240(4) 0.3705(4) 0.13447(14) 0.0298(10) Uani 1 1 d . . .
H68 H 0.3317 0.4312 0.1498 0.036 Uiso 1 1 calc R . .
C69 C 0.2469(5) 0.3020(4) 0.15771(16) 0.0397(12) Uani 1 1 d . . .
H69A H 0.1701 0.3531 0.1608 0.060 Uiso 1 1 calc R . .
H69B H 0.2795 0.2706 0.1831 0.060 Uiso 1 1 calc R . .
H69C H 0.2420 0.2387 0.1441 0.060 Uiso 1 1 calc R . .
C70 C 0.4433(4) 0.2918(4) 0.12867(17) 0.0425(13) Uani 1 1 d . . .
H70A H 0.4371 0.2258 0.1167 0.064 Uiso 1 1 calc R . .
H70B H 0.4800 0.2644 0.1536 0.064 Uiso 1 1 calc R . .
H70C H 0.4897 0.3347 0.1119 0.064 Uiso 1 1 calc R . .
C71 C 0.5761(4) 0.5745(4) 0.12945(14) 0.0284(10) Uani 1 1 d . . .
C72 C 0.5675(4) 0.6931(4) 0.12521(13) 0.0282(10) Uani 1 1 d . . .
H72 H 0.6051 0.7265 0.1039 0.034 Uiso 1 1 calc R . .
C73 C 0.5035(4) 0.7650(4) 0.15219(13) 0.0269(10) Uani 1 1 d . . .
H73 H 0.4958 0.8457 0.1479 0.032 Uiso 1 1 calc R . .
C74 C 0.4519(4) 0.7166(4) 0.18509(12) 0.0274(10) Uani 1 1 d . . .
H74 H 0.4122 0.7626 0.2039 0.033 Uiso 1 1 calc R . .
C75 C 0.4612(4) 0.5979(4) 0.18906(13) 0.0300(10) Uani 1 1 d . . .
H75 H 0.4261 0.5640 0.2109 0.036 Uiso 1 1 calc R . .
C76 C 0.5196(4) 0.5281(4) 0.16235(14) 0.0304(10) Uani 1 1 d . . .
H76 H 0.5220 0.4485 0.1660 0.036 Uiso 1 1 calc R . .
C77 C 0.6481(4) 0.4971(5) 0.10248(17) 0.0422(13) Uani 1 1 d . . .
H77A H 0.6782 0.5438 0.0814 0.063 Uiso 1 1 calc R . .
H77B H 0.6011 0.4549 0.0920 0.063 Uiso 1 1 calc R . .
H77C H 0.7121 0.4423 0.1165 0.063 Uiso 1 1 calc R . .
C78 C 0.3748(4) 0.9431(4) 0.08012(12) 0.0257(9) Uani 1 1 d . . .
H78 H 0.4569 0.9119 0.0874 0.031 Uiso 1 1 calc R . .
C79 C 0.3173(4) 1.0104(4) 0.11276(15) 0.0345(11) Uani 1 1 d . . .
H79A H 0.3654 1.0581 0.1192 0.052 Uiso 1 1 calc R . .
H79B H 0.3076 0.9563 0.1354 0.052 Uiso 1 1 calc R . .
H79C H 0.2422 1.0599 0.1046 0.052 Uiso 1 1 calc R . .
C80 C 0.3767(5) 1.0279(4) 0.04323(14) 0.0381(12) Uani 1 1 d . . .
H80A H 0.2992 1.0776 0.0383 0.057 Uiso 1 1 calc R . .
H80B H 0.4036 0.9847 0.0215 0.057 Uiso 1 1 calc R . .
H80C H 0.4285 1.0754 0.0464 0.057 Uiso 1 1 calc R . .
C81 C 0.3810(4) 0.7728(4) 0.03050(12) 0.0291(10) Uani 1 1 d . . .
H81 H 0.3515 0.8419 0.0111 0.035 Uiso 1 1 calc R . .
C82 C 0.5127(4) 0.7448(5) 0.02736(15) 0.0408(13) Uani 1 1 d . . .
H82A H 0.5459 0.6707 0.0429 0.061 Uiso 1 1 calc R . .
H82B H 0.5386 0.8055 0.0368 0.061 Uiso 1 1 calc R . .
H82C H 0.5374 0.7403 0.0004 0.061 Uiso 1 1 calc R . .
C83 C 0.3397(5) 0.6747(5) 0.01819(14) 0.0409(13) Uani 1 1 d . . .
H83A H 0.3748 0.6566 -0.0068 0.061 Uiso 1 1 calc R . .
H83B H 0.2560 0.6986 0.0161 0.061 Uiso 1 1 calc R . .
H83C H 0.3617 0.6062 0.0374 0.061 Uiso 1 1 calc R . .
C84 C 0.1667(4) 0.8629(4) 0.06830(12) 0.0251(9) Uani 1 1 d . . .
H84 H 0.1466 0.7945 0.0607 0.030 Uiso 1 1 calc R . .
C85 C 0.0876(4) 0.8970(4) 0.10260(13) 0.0290(10) Uani 1 1 d . . .
H85A H 0.1019 0.9653 0.1111 0.043 Uiso 1 1 calc R . .
H85B H 0.1026 0.8332 0.1237 0.043 Uiso 1 1 calc R . .
H85C H 0.0076 0.9145 0.0950 0.043 Uiso 1 1 calc R . .
C86 C 0.1325(4) 0.9585(5) 0.03435(13) 0.0368(12) Uani 1 1 d . . .
H86A H 0.0533 0.9660 0.0275 0.055 Uiso 1 1 calc R . .
H86B H 0.1838 0.9391 0.0122 0.055 Uiso 1 1 calc R . .
H86C H 0.1385 1.0316 0.0416 0.055 Uiso 1 1 calc R . .
C88 C 0.7298(6) 0.0996(6) 0.08487(17) 0.0557(17) Uani 1 1 d . . .
C89 C 0.2350(7) 0.1541(7) 0.3768(3) 0.058(2) Uani 0.75 1 d P . .
H89A H 0.3117 0.1036 0.3839 0.069 Uiso 0.75 1 calc PR . .
H89B H 0.2402 0.2348 0.3741 0.069 Uiso 0.75 1 calc PR . .
Cl1 Cl 0.1445(2) 0.1357(2) 0.41195(9) 0.0764(7) Uani 0.75 1 d P . .
Cl2 Cl 0.2016(3) 0.1254(3) 0.33117(10) 0.0964(10) Uani 0.75 1 d P . .
O7 O 0.9378(3) 0.3476(3) 0.14325(12) 0.0511(10) Uani 1 1 d . . .
C90 C 0.9271(5) 0.3103(5) 0.18263(18) 0.0540(16) Uani 1 1 d . . .
H90A H 0.9341 0.3717 0.1973 0.065 Uiso 1 1 calc R . .
H90B H 0.9911 0.2415 0.1899 0.065 Uiso 1 1 calc R . .
C91 C 0.8181(7) 0.2814(7) 0.1937(2) 0.075(2) Uani 1 1 d . . .
H91A H 0.7544 0.3508 0.1888 0.113 Uiso 1 1 calc R . .
H91B H 0.8185 0.2514 0.2212 0.113 Uiso 1 1 calc R . .
H91C H 0.8088 0.2229 0.1786 0.113 Uiso 1 1 calc R . .
C92 C 0.9723(6) 0.2523(5) 0.12149(16) 0.0482(14) Uani 1 1 d . . .
H92A H 0.9168 0.2049 0.1261 0.058 Uiso 1 1 calc R . .
H92B H 1.0485 0.2033 0.1299 0.058 Uiso 1 1 calc R . .
C93 C 0.9780(7) 0.2944(6) 0.08038(18) 0.068(2) Uani 1 1 d . . .
H93A H 0.9007 0.3343 0.0714 0.103 Uiso 1 1 calc R . .
H93B H 1.0103 0.2290 0.0661 0.103 Uiso 1 1 calc R . .
H93C H 1.0268 0.3478 0.0762 0.103 Uiso 1 1 calc R . .
O8 O 0.9912(10) -0.0165(10) 0.4952(4) 0.035(3) Uiso 0.25 1 d PD B -1
C94 C 0.9204(14) 0.0910(12) 0.4862(6) 0.046(3) Uiso 0.25 1 d PD B -1
H94A H 0.9646 0.1398 0.4705 0.055 Uiso 0.25 1 calc PR B -1
H94B H 0.8953 0.1247 0.5103 0.055 Uiso 0.25 1 calc PR B -1
C95 C 0.8180(13) 0.0950(18) 0.4648(6) 0.046(3) Uiso 0.25 1 d PD B -1
H95A H 0.7723 0.1750 0.4593 0.069 Uiso 0.25 1 calc PR B -1
H95B H 0.7719 0.0493 0.4804 0.069 Uiso 0.25 1 calc PR B -1
H95C H 0.8417 0.0632 0.4406 0.069 Uiso 0.25 1 calc PR B -1
C96 C 1.0867(14) -0.0230(14) 0.5146(6) 0.046(3) Uiso 0.25 1 d PD B -1
H96A H 1.0633 0.0220 0.5365 0.055 Uiso 0.25 1 calc PR B -1
H96B H 1.1370 0.0150 0.4973 0.055 Uiso 0.25 1 calc PR B -1
C97 C 1.1544(15) -0.1384(15) 0.5297(6) 0.046(3) Uiso 0.25 1 d PD B -1
H97A H 1.2208 -0.1324 0.5430 0.069 Uiso 0.25 1 calc PR B -1
H97B H 1.1807 -0.1837 0.5084 0.069 Uiso 0.25 1 calc PR B -1
H97C H 1.1069 -0.1766 0.5477 0.069 Uiso 0.25 1 calc PR B -1

loop_
_atom_site_aniso_label
_atom_site_aniso_U_11
_atom_site_aniso_U_22
_atom_site_aniso_U_33
_atom_site_aniso_U_23
_atom_site_aniso_U_13
_atom_site_aniso_U_12
Os1 0.01928(9) 0.02638(10) 0.01886(8) -0.00122(7) -0.00187(6) -0.00570(7)
Os2 0.01696(8) 0.02087(9) 0.01979(8) -0.00180(6) -0.00011(6) -0.00634(7)
P1 0.0238(6) 0.0279(6) 0.0201(5) -0.0011(4) -0.0013(4) -0.0044(5)
P2 0.0227(5) 0.0212(6) 0.0182(5) -0.0016(4) -0.0001(4) -0.0070(4)
S2 0.0366(7) 0.0449(8) 0.0399(7) -0.0097(6) 0.0038(6) -0.0186(6)
F4 0.084(3) 0.081(3) 0.070(3) -0.009(2) 0.042(2) -0.047(2)
F5 0.115(4) 0.056(3) 0.089(3) 0.021(2) 0.039(3) 0.010(3)
F6 0.157(5) 0.162(5) 0.097(4) -0.087(4) 0.057(3) -0.130(4)
N1 0.0179(17) 0.025(2) 0.0233(18) -0.0044(14) -0.0020(14) -0.0044(15)
N2 0.0208(18) 0.028(2) 0.0207(17) -0.0044(15) -0.0016(14) -0.0057(15)
N3 0.0183(17) 0.027(2) 0.0173(16) 0.0009(14) -0.0029(14) -0.0057(15)
N4 0.0197(17) 0.0213(19) 0.0208(17) -0.0030(14) 0.0014(14) -0.0058(15)
O4 0.082(4) 0.113(4) 0.074(3) -0.062(3) 0.006(3) -0.041(3)
O5 0.050(3) 0.078(3) 0.069(3) 0.021(3) 0.012(2) 0.004(2)
O6 0.035(2) 0.058(3) 0.046(2) -0.0050(18) 0.0079(17) -0.0215(18)
C1 0.022(2) 0.019(2) 0.0189(19) -0.0038(16) 0.0005(16) -0.0036(17)
C2 0.020(2) 0.034(3) 0.034(2) -0.006(2) -0.0013(19) -0.0046(19)
C3 0.022(2) 0.039(3) 0.029(2) -0.008(2) -0.0028(18) -0.013(2)
C4 0.025(2) 0.024(2) 0.026(2) -0.0081(18) -0.0039(18) -0.0023(18)
C5 0.026(2) 0.029(3) 0.030(2) -0.0041(19) -0.0019(19) -0.002(2)
C6 0.040(3) 0.027(3) 0.034(3) -0.006(2) 0.001(2) -0.008(2)
C7 0.061(4) 0.046(4) 0.054(4) -0.007(3) 0.008(3) -0.028(3)
C8 0.051(3) 0.036(3) 0.038(3) 0.000(2) -0.004(3) 0.000(3)
C9 0.042(3) 0.030(3) 0.042(3) -0.017(2) -0.008(2) -0.008(2)
C10 0.041(3) 0.047(3) 0.032(3) -0.019(2) 0.000(2) -0.007(3)
C11 0.036(3) 0.047(3) 0.027(2) -0.013(2) 0.005(2) -0.008(2)
C12 0.026(2) 0.028(3) 0.032(2) -0.0064(19) -0.0002(19) -0.0032(19)
C13 0.026(2) 0.033(3) 0.036(3) -0.005(2) 0.006(2) -0.003(2)
C14 0.045(3) 0.046(3) 0.041(3) -0.006(2) 0.018(3) -0.013(3)
C15 0.029(3) 0.037(3) 0.056(3) -0.014(2) 0.012(2) -0.011(2)
C16 0.020(2) 0.035(3) 0.023(2) -0.0101(19) -0.0021(17) -0.0047(19)
C17 0.023(2) 0.032(3) 0.024(2) -0.0042(18) -0.0043(18) -0.0075(19)
C18 0.036(3) 0.035(3) 0.027(2) 0.000(2) -0.003(2) -0.012(2)
C19 0.049(3) 0.037(3) 0.048(3) 0.003(2) -0.004(3) -0.014(3)
C20 0.041(3) 0.043(3) 0.042(3) -0.006(2) -0.014(2) 0.000(3)
C21 0.027(2) 0.052(3) 0.021(2) -0.002(2) -0.0021(18) -0.015(2)
C22 0.031(3) 0.053(3) 0.023(2) -0.010(2) -0.001(2) -0.009(2)
C23 0.033(3) 0.040(3) 0.030(2) -0.016(2) -0.003(2) -0.004(2)
C24 0.026(2) 0.039(3) 0.026(2) -0.009(2) -0.0061(19) -0.008(2)
C25 0.039(3) 0.034(3) 0.029(2) -0.008(2) -0.001(2) -0.011(2)
C26 0.055(3) 0.038(3) 0.039(3) -0.013(2) -0.005(3) -0.002(3)
C27 0.051(4) 0.049(4) 0.053(4) -0.003(3) -0.002(3) -0.024(3)
C28 0.029(3) 0.048(3) 0.032(3) -0.002(2) 0.001(2) -0.021(2)
C29 0.020(2) 0.055(3) 0.025(2) 0.001(2) -0.0018(18) -0.014(2)
C30 0.022(2) 0.036(3) 0.032(2) -0.002(2) 0.0087(19) -0.003(2)
C31 0.025(2) 0.051(3) 0.023(2) -0.008(2) 0.0055(19) -0.009(2)
C32 0.027(2) 0.053(3) 0.018(2) 0.004(2) -0.0029(18) -0.017(2)
C33 0.026(2) 0.038(3) 0.036(3) 0.005(2) -0.002(2) -0.017(2)
C34 0.050(3) 0.059(4) 0.044(3) -0.012(3) -0.007(3) -0.030(3)
C35 0.039(3) 0.040(3) 0.022(2) -0.002(2) -0.004(2) -0.010(2)
C36 0.049(3) 0.059(4) 0.030(3) -0.011(2) -0.008(2) -0.017(3)
C37 0.050(3) 0.046(3) 0.029(3) -0.014(2) -0.005(2) -0.008(3)
C38 0.025(2) 0.030(3) 0.029(2) -0.0007(19) -0.0046(19) 0.003(2)
C39 0.038(3) 0.043(3) 0.040(3) 0.008(2) -0.008(2) 0.004(3)
C40 0.039(3) 0.039(3) 0.042(3) -0.008(2) -0.003(2) 0.001(2)
C41 0.026(2) 0.032(3) 0.026(2) -0.0034(19) 0.0031(19) -0.006(2)
C42 0.045(3) 0.041(3) 0.029(2) 0.006(2) 0.000(2) -0.015(3)
C43 0.033(3) 0.035(3) 0.031(2) -0.004(2) 0.000(2) -0.013(2)
C44 0.0178(19) 0.023(2) 0.0189(19) -0.0015(16) 0.0017(16) -0.0054(17)
C45 0.019(2) 0.037(3) 0.021(2) -0.0028(18) 0.0009(17) -0.0060(19)
C46 0.019(2) 0.031(3) 0.024(2) -0.0024(18) 0.0007(17) -0.0093(18)
C47 0.020(2) 0.033(3) 0.0154(19) -0.0038(17) 0.0020(16) -0.0066(18)
C48 0.023(2) 0.030(2) 0.020(2) -0.0024(17) 0.0022(17) -0.0071(19)
C49 0.029(2) 0.028(3) 0.026(2) 0.0003(18) 0.0019(19) -0.004(2)
C50 0.033(3) 0.042(3) 0.040(3) 0.003(2) 0.006(2) -0.003(2)
C51 0.049(3) 0.034(3) 0.036(3) -0.006(2) 0.002(2) -0.010(2)
C52 0.032(2) 0.037(3) 0.025(2) -0.008(2) 0.0012(19) -0.011(2)
C53 0.029(2) 0.051(3) 0.018(2) -0.007(2) -0.0004(18) -0.014(2)
C54 0.030(2) 0.040(3) 0.023(2) 0.003(2) -0.0034(19) -0.008(2)
C55 0.026(2) 0.028(2) 0.022(2) 0.0002(17) -0.0003(18) -0.0078(19)
C56 0.037(3) 0.028(3) 0.028(2) 0.0021(19) 0.001(2) -0.007(2)
C57 0.048(3) 0.031(3) 0.048(3) 0.004(2) -0.006(3) -0.003(3)
C58 0.045(3) 0.046(3) 0.048(3) -0.002(3) 0.009(3) -0.021(3)
C59 0.023(2) 0.023(2) 0.025(2) -0.0095(17) 0.0064(17) -0.0115(18)
C60 0.029(2) 0.032(3) 0.026(2) -0.0083(19) 0.0007(18) -0.016(2)
C61 0.027(2) 0.036(3) 0.027(2) -0.0080(19) -0.0014(19) -0.012(2)
C62 0.044(3) 0.049(3) 0.028(2) 0.000(2) -0.009(2) -0.017(3)
C63 0.029(2) 0.048(3) 0.035(3) -0.012(2) -0.002(2) -0.018(2)
C64 0.036(3) 0.044(3) 0.029(2) -0.013(2) -0.001(2) -0.019(2)
C65 0.045(3) 0.058(4) 0.042(3) -0.035(3) 0.013(3) -0.022(3)
C66 0.033(3) 0.044(3) 0.048(3) -0.023(3) 0.006(2) -0.012(2)
C67 0.023(2) 0.032(3) 0.037(3) -0.013(2) 0.0029(19) -0.013(2)
C68 0.028(2) 0.022(2) 0.042(3) -0.007(2) 0.003(2) -0.011(2)
C69 0.044(3) 0.030(3) 0.049(3) -0.007(2) 0.002(3) -0.017(2)
C70 0.034(3) 0.027(3) 0.064(4) -0.011(2) 0.000(3) -0.002(2)
C71 0.023(2) 0.025(2) 0.036(3) -0.0008(19) -0.0010(19) -0.0061(19)
C72 0.015(2) 0.038(3) 0.033(2) -0.003(2) 0.0038(18) -0.0119(19)
C73 0.021(2) 0.034(3) 0.028(2) -0.0048(19) -0.0004(18) -0.0110(19)
C74 0.025(2) 0.039(3) 0.021(2) -0.0060(19) -0.0047(17) -0.010(2)
C75 0.021(2) 0.044(3) 0.024(2) 0.006(2) -0.0072(18) -0.010(2)
C76 0.021(2) 0.031(3) 0.038(3) 0.002(2) -0.0063(19) -0.006(2)
C77 0.029(3) 0.039(3) 0.057(4) -0.015(3) 0.012(2) -0.005(2)
C78 0.025(2) 0.025(2) 0.028(2) -0.0005(18) 0.0009(18) -0.0096(19)
C79 0.033(3) 0.030(3) 0.045(3) -0.015(2) 0.008(2) -0.013(2)
C80 0.045(3) 0.035(3) 0.038(3) 0.002(2) 0.001(2) -0.021(2)
C81 0.038(3) 0.031(3) 0.016(2) -0.0016(17) 0.0028(19) -0.007(2)
C82 0.037(3) 0.053(4) 0.032(3) -0.009(2) 0.010(2) -0.012(3)
C83 0.059(3) 0.046(3) 0.025(2) -0.015(2) 0.010(2) -0.023(3)
C84 0.025(2) 0.030(3) 0.020(2) -0.0007(17) -0.0065(17) -0.0069(19)
C85 0.020(2) 0.037(3) 0.027(2) -0.0052(19) 0.0007(18) -0.0027(19)
C86 0.037(3) 0.046(3) 0.024(2) 0.004(2) -0.010(2) -0.007(2)
C88 0.079(5) 0.062(4) 0.037(3) -0.014(3) 0.025(3) -0.039(4)
C89 0.037(4) 0.047(5) 0.091(7) -0.034(5) -0.013(4) 0.001(4)
Cl1 0.0626(14) 0.0453(13) 0.119(2) -0.0252(13) 0.0079(14) -0.0058(11)
Cl2 0.0795(19) 0.086(2) 0.135(3) -0.0207(19) -0.0214(18) -0.0353(16)
O7 0.057(3) 0.042(2) 0.057(3) -0.0162(19) 0.006(2) -0.013(2)
C90 0.059(4) 0.048(4) 0.056(4) -0.026(3) 0.006(3) -0.009(3)
C91 0.108(6) 0.086(6) 0.054(4) -0.031(4) 0.031(4) -0.059(5)
C92 0.065(4) 0.044(3) 0.040(3) -0.017(3) 0.003(3) -0.016(3)
C93 0.103(6) 0.054(4) 0.048(4) -0.011(3) 0.028(4) -0.024(4)

loop_
_atom_type_symbol
_atom_type_description
_atom_type_scat_dispersion_real
_atom_type_scat_dispersion_imag
_atom_type_scat_source
C C 0.0033 0.0016 'International Tables Vol C Tables 4.2.6.8 and 6.1.1.4'
H H 0.0000 0.0000 'International Tables Vol C Tables 4.2.6.8 and 6.1.1.4'
N N 0.0061 0.0033 'International Tables Vol C Tables 4.2.6.8 and 6.1.1.4'
O O 0.0106 0.0060 'International Tables Vol C Tables 4.2.6.8 and 6.1.1.4'
F F 0.0171 0.0103 'International Tables Vol C Tables 4.2.6.8 and 6.1.1.4'
P P 0.1023 0.0942 'International Tables Vol C Tables 4.2.6.8 and 6.1.1.4'
S S 0.1246 0.1234 'International Tables Vol C Tables 4.2.6.8 and 6.1.1.4'
Os Os -1.2165 7.6030 'International Tables Vol C Tables 4.2.6.8 and 6.1.1.4'
Cl Cl 0.1484 0.1585 'International Tables Vol C Tables 4.2.6.8 and 6.1.1.4'

loop_
_geom_angle_atom_site_label_1
_geom_angle_atom_site_label_2
_geom_angle_atom_site_label_3
_geom_angle
C1 Os1 C33 107.31(17)
C1 Os1 C32 92.29(16)
C33 Os1 C32 36.58(17)
C1 Os1 C28 140.84(18)
C33 Os1 C28 36.80(17)
C32 Os1 C28 65.74(17)
C1 Os1 C29 167.56(16)
C33 Os1 C29 64.68(18)
C32 Os1 C29 75.67(16)
C28 Os1 C29 35.90(18)
C1 Os1 C30 134.62(17)
C33 Os1 C30 76.93(18)
C32 Os1 C30 63.88(18)
C28 Os1 C30 65.85(19)
C29 Os1 C30 36.62(17)
C1 Os1 C31 104.08(16)
C33 Os1 C31 65.31(19)
C32 Os1 C31 35.72(17)
C28 Os1 C31 77.32(18)
C29 Os1 C31 64.28(17)
C30 Os1 C31 35.13(16)
C1 Os1 P1 96.80(12)
C33 Os1 P1 153.63(12)
C32 Os1 P1 155.17(14)
C28 Os1 P1 116.89(13)
C29 Os1 P1 93.12(13)
C30 Os1 P1 93.85(13)
C31 Os1 P1 119.45(13)
C1 Os1 H01 81.1(15)
C33 Os1 H01 93.7(15)
C32 Os1 H01 125.0(16)
C28 Os1 H01 85.9(15)
C29 Os1 H01 108.2(15)
C30 Os1 H01 144.3(15)
C31 Os1 H01 159.0(16)
P1 Os1 H01 79.4(16)
C44 Os2 C76 107.18(16)
C44 Os2 C75 92.29(16)
C76 Os2 C75 36.10(17)
C44 Os2 C71 141.00(16)
C76 Os2 C71 37.11(16)
C75 Os2 C71 65.63(17)
C44 Os2 C72 167.57(16)
C76 Os2 C72 64.96(17)
C75 Os2 C72 75.75(16)
C71 Os2 C72 35.98(16)
C44 Os2 C73 134.48(16)
C76 Os2 C73 76.97(17)
C75 Os2 C73 64.07(17)
C71 Os2 C73 65.88(16)
C72 Os2 C73 36.60(15)
C44 Os2 C74 103.44(16)
C76 Os2 C74 65.18(17)
C75 Os2 C74 35.71(16)
C71 Os2 C74 77.69(16)
C72 Os2 C74 64.84(16)
C73 Os2 C74 35.68(15)
C44 Os2 P2 97.24(12)
C76 Os2 P2 153.42(12)
C75 Os2 P2 155.29(13)
C71 Os2 P2 116.35(12)
C72 Os2 P2 92.54(12)
C73 Os2 P2 93.50(12)
C74 Os2 P2 119.60(12)
C44 Os2 H02 84.5(17)
C76 Os2 H02 93.1(17)
C75 Os2 H02 125.0(17)
C71 Os2 H02 83.4(17)
C72 Os2 H02 105.1(17)
C73 Os2 H02 141.1(17)
C74 Os2 H02 158.1(17)
P2 Os2 H02 78.7(17)
C38 P1 C41 107.9(2)
C38 P1 C35 101.4(2)
C41 P1 C35 100.5(2)
C38 P1 Os1 112.02(16)
C41 P1 Os1 119.67(15)
C35 P1 Os1 113.35(17)
C78 P2 C84 108.3(2)
C78 P2 C81 101.4(2)
C84 P2 C81 100.5(2)
C78 P2 Os2 111.96(15)
C84 P2 Os2 118.86(14)
C81 P2 Os2 113.82(15)
O1A S1A O2A 114.2(3)
O1A S1A O3A 115.7(3)
O2A S1A O3A 115.5(3)
O1A S1A C87A 102.5(3)
O2A S1A C87A 103.2(3)
O3A S1A C87A 103.1(3)
F1A C87A F2A 110.0(5)
F1A C87A F3A 106.6(5)
F2A C87A F3A 108.1(5)
F1A C87A S1A 110.5(4)
F2A C87A S1A 110.8(4)
F3A C87A S1A 110.7(5)
O1B S1B O2B 114.2(3)
O1B S1B O3B 115.7(3)
O2B S1B O3B 115.5(3)
O1B S1B C87B 102.5(3)
O2B S1B C87B 103.2(3)
O3B S1B C87B 103.1(3)
F1B C87B F2B 110.0(5)
F1B C87B F3B 106.7(5)
F2B C87B F3B 108.1(5)
F1B C87B S1B 110.5(5)
F2B C87B S1B 110.8(5)
F3B C87B S1B 110.7(5)
O4 S2 O5 114.4(3)
O4 S2 O6 116.0(3)
O5 S2 O6 114.9(3)
O4 S2 C88 103.2(3)
O5 S2 C88 103.2(3)
O6 S2 C88 102.5(3)
C2 N1 C1 111.8(3)
C2 N1 C4 117.5(3)
C1 N1 C4 130.2(3)
C3 N2 C1 111.6(3)
C3 N2 C16 115.6(3)
C1 N2 C16 130.6(3)
C45 N3 C44 112.0(3)
C45 N3 C47 115.5(3)
C44 N3 C47 130.0(3)
C46 N4 C44 111.4(3)
C46 N4 C59 118.0(3)
C44 N4 C59 130.0(3)
N1 C1 N2 101.7(3)
N1 C1 Os1 130.7(3)
N2 C1 Os1 127.6(3)
C3 C2 N1 107.7(4)
C3 C2 H2 126.2
N1 C2 H2 126.2
C2 C3 N2 107.3(4)
C2 C3 H3 126.4
N2 C3 H3 126.4
C5 C4 C12 121.8(4)
C5 C4 N1 118.3(4)
C12 C4 N1 119.0(4)
C4 C5 C9 117.9(4)
C4 C5 C6 122.7(4)
C9 C5 C6 118.9(4)
C5 C6 C8 109.8(4)
C5 C6 C7 113.8(4)
C8 C6 C7 109.1(5)
C5 C6 H6 108.0
C8 C6 H6 108.0
C7 C6 H6 108.0
C6 C7 H7A 109.5
C6 C7 H7B 109.5
H7A C7 H7B 109.5
C6 C7 H7C 109.5
H7A C7 H7C 109.5
H7B C7 H7C 109.5
C6 C8 H8A 109.5
C6 C8 H8B 109.5
H8A C8 H8B 109.5
C6 C8 H8C 109.5
H8A C8 H8C 109.5
H8B C8 H8C 109.5
C10 C9 C5 120.8(5)
C10 C9 H9 119.6
C5 C9 H9 119.6
C11 C10 C9 120.0(5)
C11 C10 H10 120.0
C9 C10 H10 120.0
C10 C11 C12 122.2(5)
C10 C11 H11 118.9
C12 C11 H11 118.9
C11 C12 C4 116.8(4)
C11 C12 C13 117.9(4)
C4 C12 C13 125.1(4)
C14 C13 C12 113.6(4)
C14 C13 C15 107.1(4)
C12 C13 C15 110.6(4)
C14 C13 H13 108.5
C12 C13 H13 108.5
C15 C13 H13 108.5
C13 C14 H14A 109.5
C13 C14 H14B 109.5
H14A C14 H14B 109.5
C13 C14 H14C 109.5
H14A C14 H14C 109.5
H14B C14 H14C 109.5
C13 C15 H15A 109.5
C13 C15 H15B 109.5
H15A C15 H15B 109.5
C13 C15 H15C 109.5
H15A C15 H15C 109.5
H15B C15 H15C 109.5
C17 C16 C24 122.3(4)
C17 C16 N2 117.1(4)
C24 C16 N2 119.9(4)
C21 C17 C16 117.6(4)
C21 C17 C18 119.2(4)
C16 C17 C18 123.2(4)
C17 C18 C19 113.1(4)
C17 C18 C20 109.2(4)
C19 C18 C20 108.5(4)
C17 C18 H18 108.6
C19 C18 H18 108.6
C20 C18 H18 108.6
C18 C19 H19A 109.5
C18 C19 H19B 109.5
H19A C19 H19B 109.5
C18 C19 H19C 109.5
H19A C19 H19C 109.5
H19B C19 H19C 109.5
C18 C20 H20A 109.5
C18 C20 H20B 109.5
H20A C20 H20B 109.5
C18 C20 H20C 109.5
H20A C20 H20C 109.5
H20B C20 H20C 109.5
C22 C21 C17 121.2(5)
C22 C21 H21 119.4
C17 C21 H21 119.4
C21 C22 C23 120.2(5)
C21 C22 H22 119.9
C23 C22 H22 119.9
C22 C23 C24 121.4(5)
C22 C23 H23 119.3
C24 C23 H23 119.3
C23 C24 C16 117.2(4)
C23 C24 C25 121.2(4)
C16 C24 C25 121.5(4)
C24 C25 C26 113.6(4)
C24 C25 C27 110.8(4)
C26 C25 C27 109.0(4)
C24 C25 H25 107.8
C26 C25 H25 107.8
C27 C25 H25 107.8
C25 C26 H26A 109.5
C25 C26 H26B 109.5
H26A C26 H26B 109.5
C25 C26 H26C 109.5
H26A C26 H26C 109.5
H26B C26 H26C 109.5
C25 C27 H27A 109.5
C25 C27 H27B 109.5
H27A C27 H27B 109.5
C25 C27 H27C 109.5
H27A C27 H27C 109.5
H27B C27 H27C 109.5
C29 C28 C33 117.6(5)
C29 C28 C34 121.9(5)
C33 C28 C34 120.2(5)
C29 C28 Os1 72.5(3)
C33 C28 Os1 70.4(3)
C34 C28 Os1 132.7(4)
C28 C29 C30 121.5(4)
C28 C29 Os1 71.6(3)
C30 C29 Os1 71.8(3)
C28 C29 H29 119.2
C30 C29 H29 119.2
Os1 C29 H29 130.0
C31 C30 C29 120.2(5)
C31 C30 Os1 73.9(3)
C29 C30 Os1 71.5(3)
C31 C30 H30 119.9
C29 C30 H30 119.9
Os1 C30 H30 126.6
C30 C31 C32 118.5(5)
C30 C31 Os1 70.9(3)
C32 C31 Os1 69.7(3)
C30 C31 H31 120.8
C32 C31 H31 120.8
Os1 C31 H31 131.2
C31 C32 C33 121.8(4)
C31 C32 Os1 74.6(3)
C33 C32 Os1 70.9(3)
C31 C32 H32 119.1
C33 C32 H32 119.1
Os1 C32 H32 127.5
C32 C33 C28 120.3(5)
C32 C33 Os1 72.5(3)
C28 C33 Os1 72.8(3)
C32 C33 H33 119.9
C28 C33 H33 119.9
Os1 C33 H33 126.7
C28 C34 H34A 109.5
C28 C34 H34B 109.5
H34A C34 H34B 109.5
C28 C34 H34C 109.5
H34A C34 H34C 109.5
H34B C34 H34C 109.5
C37 C35 C36 109.6(4)
C37 C35 P1 114.2(3)
C36 C35 P1 112.0(3)
C37 C35 H35 106.9
C36 C35 H35 106.9
P1 C35 H35 106.9
C35 C36 H36A 109.5
C35 C36 H36B 109.5
H36A C36 H36B 109.5
C35 C36 H36C 109.5
H36A C36 H36C 109.5
H36B C36 H36C 109.5
C35 C37 H37A 109.5
C35 C37 H37B 109.5
H37A C37 H37B 109.5
C35 C37 H37C 109.5
H37A C37 H37C 109.5
H37B C37 H37C 109.5
C40 C38 C39 110.3(4)
C40 C38 P1 111.3(3)
C39 C38 P1 119.2(3)
C40 C38 H38 104.9
C39 C38 H38 104.9
P1 C38 H38 104.9
C38 C39 H39A 109.5
C38 C39 H39B 109.5
H39A C39 H39B 109.5
C38 C39 H39C 109.5
H39A C39 H39C 109.5
H39B C39 H39C 109.5
C38 C40 H40A 109.5
C38 C40 H40B 109.5
H40A C40 H40B 109.5
C38 C40 H40C 109.5
H40A C40 H40C 109.5
H40B C40 H40C 109.5
C43 C41 C42 108.5(4)
C43 C41 P1 116.2(3)
C42 C41 P1 115.0(3)
C43 C41 H41 105.3
C42 C41 H41 105.3
P1 C41 H41 105.3
C41 C42 H42A 109.5
C41 C42 H42B 109.5
H42A C42 H42B 109.5
C41 C42 H42C 109.5
H42A C42 H42C 109.5
H42B C42 H42C 109.5
C41 C43 H43A 109.5
C41 C43 H43B 109.5
H43A C43 H43B 109.5
C41 C43 H43C 109.5
H43A C43 H43C 109.5
H43B C43 H43C 109.5
N3 C44 N4 101.6(3)
N3 C44 Os2 128.9(3)
N4 C44 Os2 129.4(3)
C46 C45 N3 107.6(4)
C46 C45 H45 126.2
N3 C45 H45 126.2
C45 C46 N4 107.4(4)
C45 C46 H46 126.3
N4 C46 H46 126.3
C55 C47 C48 121.8(4)
C55 C47 N3 116.9(4)
C48 C47 N3 120.7(4)
C52 C48 C47 118.0(4)
C52 C48 C49 120.9(4)
C47 C48 C49 121.1(4)
C48 C49 C51 113.6(4)
C48 C49 C50 111.0(4)
C51 C49 C50 108.8(4)
C48 C49 H49 107.7
C51 C49 H49 107.7
C50 C49 H49 107.7
C49 C50 H50A 109.5
C49 C50 H50B 109.5
H50A C50 H50B 109.5
C49 C50 H50C 109.5
H50A C50 H50C 109.5
H50B C50 H50C 109.5
C49 C51 H51A 109.5
C49 C51 H51B 109.5
H51A C51 H51B 109.5
C49 C51 H51C 109.5
H51A C51 H51C 109.5
H51B C51 H51C 109.5
C53 C52 C48 121.0(4)
C53 C52 H52 119.5
C48 C52 H52 119.5
C52 C53 C54 120.6(4)
C52 C53 H53 119.7
C54 C53 H53 119.7
C53 C54 C55 121.1(4)
C53 C54 H54 119.4
C55 C54 H54 119.4
C54 C55 C47 117.3(4)
C54 C55 C56 119.3(4)
C47 C55 C56 123.3(4)
C55 C56 C57 113.7(4)
C55 C56 C58 109.3(4)
C57 C56 C58 108.7(4)
C55 C56 H56 108.4
C57 C56 H56 108.4
C58 C56 H56 108.4
C56 C57 H57A 109.5
C56 C57 H57B 109.5
H57A C57 H57B 109.5
C56 C57 H57C 109.5
H57A C57 H57C 109.5
H57B C57 H57C 109.5
C56 C58 H58A 109.5
C56 C58 H58B 109.5
H58A C58 H58B 109.5
C56 C58 H58C 109.5
H58A C58 H58C 109.5
H58B C58 H58C 109.5
C60 C59 C67 122.3(4)
C60 C59 N4 119.2(4)
C67 C59 N4 118.0(4)
C59 C60 C64 117.2(4)
C59 C60 C61 124.8(4)
C64 C60 C61 117.7(4)
C60 C61 C63 111.3(4)
C60 C61 C62 113.8(4)
C63 C61 C62 106.7(4)
C60 C61 H61 108.3
C63 C61 H61 108.3
C62 C61 H61 108.3
C61 C62 H62A 109.5
C61 C62 H62B 109.5
H62A C62 H62B 109.5
C61 C62 H62C 109.5
H62A C62 H62C 109.5
H62B C62 H62C 109.5
C61 C63 H63A 109.5
C61 C63 H63B 109.5
H63A C63 H63B 109.5
C61 C63 H63C 109.5
H63A C63 H63C 109.5
H63B C63 H63C 109.5
C65 C64 C60 120.7(5)
C65 C64 H64 119.6
C60 C64 H64 119.6
C64 C65 C66 121.1(5)
C64 C65 H65 119.4
C66 C65 H65 119.4
C65 C66 C67 120.4(5)
C65 C66 H66 119.8
C67 C66 H66 119.8
C66 C67 C59 117.5(5)
C66 C67 C68 119.6(4)
C59 C67 C68 122.4(4)
C67 C68 C70 113.9(4)
C67 C68 C69 108.9(4)
C70 C68 C69 110.2(4)
C67 C68 H68 107.9
C70 C68 H68 107.9
C69 C68 H68 107.9
C68 C69 H69A 109.5
C68 C69 H69B 109.5
H69A C69 H69B 109.5
C68 C69 H69C 109.5
H69A C69 H69C 109.5
H69B C69 H69C 109.5
C68 C70 H70A 109.5
C68 C70 H70B 109.5
H70A C70 H70B 109.5
C68 C70 H70C 109.5
H70A C70 H70C 109.5
H70B C70 H70C 109.5
C72 C71 C76 117.0(4)
C72 C71 C77 122.1(4)
C76 C71 C77 120.8(4)
C72 C71 Os2 72.2(2)
C76 C71 Os2 69.7(3)
C77 C71 Os2 132.2(3)
C71 C72 C73 121.6(4)
C71 C72 Os2 71.8(2)
C73 C72 Os2 71.9(2)
C71 C72 H72 119.2
C73 C72 H72 119.2
Os2 C72 H72 129.7
C74 C73 C72 120.2(4)
C74 C73 Os2 73.6(2)
C72 C73 Os2 71.5(2)
C74 C73 H73 119.9
C72 C73 H73 119.9
Os2 C73 H73 127.1
C75 C74 C73 117.6(4)
C75 C74 Os2 69.6(2)
C73 C74 Os2 70.7(2)
C75 C74 H74 121.2
C73 C74 H74 121.2
Os2 C74 H74 130.9
C76 C75 C74 122.6(4)
C76 C75 Os2 70.8(3)
C74 C75 Os2 74.7(2)
C76 C75 H75 118.7
C74 C75 H75 118.7
Os2 C75 H75 128.2
C75 C76 C71 120.9(5)
C75 C76 Os2 73.1(3)
C71 C76 Os2 73.2(3)
C75 C76 H76 119.6
C71 C76 H76 119.6
Os2 C76 H76 126.0
C71 C77 H77A 109.5
C71 C77 H77B 109.5
H77A C77 H77B 109.5
C71 C77 H77C 109.5
H77A C77 H77C 109.5
H77B C77 H77C 109.5
C79 C78 C80 109.2(4)
C79 C78 P2 112.3(3)
C80 C78 P2 119.2(3)
C79 C78 H78 104.9
C80 C78 H78 104.9
P2 C78 H78 104.9
C78 C79 H79A 109.5
C78 C79 H79B 109.5
H79A C79 H79B 109.5
C78 C79 H79C 109.5
H79A C79 H79C 109.5
H79B C79 H79C 109.5
C78 C80 H80A 109.5
C78 C80 H80B 109.5
H80A C80 H80B 109.5
C78 C80 H80C 109.5
H80A C80 H80C 109.5
H80B C80 H80C 109.5
C83 C81 C82 110.0(4)
C83 C81 P2 113.9(3)
C82 C81 P2 113.3(3)
C83 C81 H81 106.3
C82 C81 H81 106.3
P2 C81 H81 106.3
C81 C82 H82A 109.5
C81 C82 H82B 109.5
H82A C82 H82B 109.5
C81 C82 H82C 109.5
H82A C82 H82C 109.5
H82B C82 H82C 109.5
C81 C83 H83A 109.5
C81 C83 H83B 109.5
H83A C83 H83B 109.5
C81 C83 H83C 109.5
H83A C83 H83C 109.5
H83B C83 H83C 109.5
C85 C84 C86 108.3(4)
C85 C84 P2 115.8(3)
C86 C84 P2 115.2(3)
C85 C84 H84 105.5
C86 C84 H84 105.5
P2 C84 H84 105.5
C84 C85 H85A 109.5
C84 C85 H85B 109.5
H85A C85 H85B 109.5
C84 C85 H85C 109.5
H85A C85 H85C 109.5
H85B C85 H85C 109.5
C84 C86 H86A 109.5
C84 C86 H86B 109.5
H86A C86 H86B 109.5
C84 C86 H86C 109.5
H86A C86 H86C 109.5
H86B C86 H86C 109.5
F6 C88 F4 108.3(6)
F6 C88 F5 104.9(6)
F4 C88 F5 108.0(5)
F6 C88 S2 112.4(4)
F4 C88 S2 112.7(5)
F5 C88 S2 110.2(5)
Cl1 C89 Cl2 115.9(5)
Cl1 C89 H89A 108.3
Cl2 C89 H89A 108.3
Cl1 C89 H89B 108.3
Cl2 C89 H89B 108.3
H89A C89 H89B 107.4
C90 O7 C92 111.6(4)
O7 C90 C91 113.8(6)
O7 C90 H90A 108.8
C91 C90 H90A 108.8
O7 C90 H90B 108.8
C91 C90 H90B 108.8
H90A C90 H90B 107.7
C90 C91 H91A 109.5
C90 C91 H91B 109.5
H91A C91 H91B 109.5
C90 C91 H91C 109.5
H91A C91 H91C 109.5
H91B C91 H91C 109.5
O7 C92 C93 110.1(5)
O7 C92 H92A 109.6
C93 C92 H92A 109.6
O7 C92 H92B 109.6
C93 C92 H92B 109.6
H92A C92 H92B 108.1
C92 C93 H93A 109.5
C92 C93 H93B 109.5
H93A C93 H93B 109.5
C92 C93 H93C 109.5
H93A C93 H93C 109.5
H93B C93 H93C 109.5
C96 O8 C94 116.1(11)
O8 C94 C95 114.7(10)
O8 C94 H94A 108.6
C95 C94 H94A 108.6
O8 C94 H94B 108.6
C95 C94 H94B 108.6
H94A C94 H94B 107.6
C94 C95 H95A 109.5
C94 C95 H95B 109.5
H95A C95 H95B 109.5
C94 C95 H95C 109.5
H95A C95 H95C 109.5
H95B C95 H95C 109.5
O8 C96 C97 116.8(11)
O8 C96 H96A 108.1
C97 C96 H96A 108.1
O8 C96 H96B 108.1
C97 C96 H96B 108.1
H96A C96 H96B 107.3
C96 C97 H97A 109.5
C96 C97 H97B 109.5
H97A C97 H97B 109.5
C96 C97 H97C 109.5
H97A C97 H97C 109.5
H97B C97 H97C 109.5

loop_
_geom_bond_atom_site_label_1
_geom_bond_atom_site_label_2
_geom_bond_distance
Os1 C1 2.080(4)
Os1 C33 2.234(5)
Os1 C32 2.256(4)
Os1 C28 2.266(5)
Os1 C29 2.277(4)
Os1 C30 2.282(4)
Os1 C31 2.319(4)
Os1 P1 2.3642(12)
Os1 H01 1.64(4)
Os2 C44 2.080(4)
Os2 C76 2.224(5)
Os2 C75 2.254(4)
Os2 C71 2.270(4)
Os2 C72 2.275(4)
Os2 C73 2.282(4)
Os2 C74 2.319(4)
Os2 P2 2.3692(11)
Os2 H02 1.46(4)
P1 C38 1.860(5)
P1 C41 1.864(5)
P1 C35 1.866(5)
P2 C78 1.852(4)
P2 C84 1.856(4)
P2 C81 1.862(4)
S1A O1A 1.425(5)
S1A O2A 1.435(4)
S1A O3A 1.440(5)
S1A C87A 1.817(6)
C87A F1A 1.326(7)
C87A F2A 1.336(7)
C87A F3A 1.348(7)
S1B O1B 1.425(5)
S1B O2B 1.435(5)
S1B O3B 1.440(5)
S1B C87B 1.817(6)
C87B F1B 1.326(7)
C87B F2B 1.336(7)
C87B F3B 1.348(7)
S2 O4 1.429(4)
S2 O5 1.434(5)
S2 O6 1.444(4)
S2 C88 1.789(6)
F4 C88 1.333(7)
F5 C88 1.334(8)
F6 C88 1.311(7)
N1 C2 1.384(5)
N1 C1 1.385(5)
N1 C4 1.460(5)
N2 C3 1.381(5)
N2 C1 1.401(5)
N2 C16 1.464(5)
N3 C45 1.382(5)
N3 C44 1.388(5)
N3 C47 1.459(5)
N4 C46 1.391(5)
N4 C44 1.400(5)
N4 C59 1.457(5)
C2 C3 1.330(6)
C2 H2 0.9500
C3 H3 0.9500
C4 C5 1.399(6)
C4 C12 1.417(6)
C5 C9 1.401(6)
C5 C6 1.519(7)
C6 C8 1.523(7)
C6 C7 1.528(7)
C6 H6 1.0000
C7 H7A 0.9800
C7 H7B 0.9800
C7 H7C 0.9800
C8 H8A 0.9800
C8 H8B 0.9800
C8 H8C 0.9800
C9 C10 1.379(7)
C9 H9 0.9500
C10 C11 1.378(7)
C10 H10 0.9500
C11 C12 1.387(6)
C11 H11 0.9500
C12 C13 1.530(7)
C13 C14 1.527(7)
C13 C15 1.549(7)
C13 H13 1.0000
C14 H14A 0.9800
C14 H14B 0.9800
C14 H14C 0.9800
C15 H15A 0.9800
C15 H15B 0.9800
C15 H15C 0.9800
C16 C17 1.403(6)
C16 C24 1.406(6)
C17 C21 1.400(6)
C17 C18 1.521(7)
C18 C19 1.533(7)
C18 C20 1.557(7)
C18 H18 1.0000
C19 H19A 0.9800
C19 H19B 0.9800
C19 H19C 0.9800
C20 H20A 0.9800
C20 H20B 0.9800
C20 H20C 0.9800
C21 C22 1.375(7)
C21 H21 0.9500
C22 C23 1.384(7)
C22 H22 0.9500
C23 C24 1.400(6)
C23 H23 0.9500
C24 C25 1.517(7)
C25 C26 1.531(7)
C25 C27 1.533(7)
C25 H25 1.0000
C26 H26A 0.9800
C26 H26B 0.9800
C26 H26C 0.9800
C27 H27A 0.9800
C27 H27B 0.9800
C27 H27C 0.9800
C28 C29 1.400(7)
C28 C33 1.421(7)
C28 C34 1.502(7)
C29 C30 1.432(7)
C29 H29 0.9500
C30 C31 1.389(6)
C30 H30 0.9500
C31 C32 1.404(7)
C31 H31 0.9500
C32 C33 1.409(7)
C32 H32 0.9500
C33 H33 0.9500
C34 H34A 0.9800
C34 H34B 0.9800
C34 H34C 0.9800
C35 C37 1.529(7)
C35 C36 1.529(7)
C35 H35 1.0000
C36 H36A 0.9800
C36 H36B 0.9800
C36 H36C 0.9800
C37 H37A 0.9800
C37 H37B 0.9800
C37 H37C 0.9800
C38 C40 1.518(7)
C38 C39 1.535(6)
C38 H38 1.0000
C39 H39A 0.9800
C39 H39B 0.9800
C39 H39C 0.9800
C40 H40A 0.9800
C40 H40B 0.9800
C40 H40C 0.9800
C41 C43 1.510(6)
C41 C42 1.529(6)
C41 H41 1.0000
C42 H42A 0.9800
C42 H42B 0.9800
C42 H42C 0.9800
C43 H43A 0.9800
C43 H43B 0.9800
C43 H43C 0.9800
C45 C46 1.328(6)
C45 H45 0.9500
C46 H46 0.9500
C47 C55 1.408(6)
C47 C48 1.412(6)
C48 C52 1.389(6)
C48 C49 1.507(6)
C49 C51 1.523(7)
C49 C50 1.534(6)
C49 H49 1.0000
C50 H50A 0.9800
C50 H50B 0.9800
C50 H50C 0.9800
C51 H51A 0.9800
C51 H51B 0.9800
C51 H51C 0.9800
C52 C53 1.379(7)
C52 H52 0.9500
C53 C54 1.381(7)
C53 H53 0.9500
C54 C55 1.401(6)
C54 H54 0.9500
C55 C56 1.520(6)
C56 C57 1.530(7)
C56 C58 1.534(7)
C56 H56 1.0000
C57 H57A 0.9800
C57 H57B 0.9800
C57 H57C 0.9800
C58 H58A 0.9800
C58 H58B 0.9800
C58 H58C 0.9800
C59 C60 1.399(6)
C59 C67 1.399(6)
C60 C64 1.403(6)
C60 C61 1.521(6)
C61 C63 1.539(6)
C61 C62 1.541(7)
C61 H61 1.0000
C62 H62A 0.9800
C62 H62B 0.9800
C62 H62C 0.9800
C63 H63A 0.9800
C63 H63B 0.9800
C63 H63C 0.9800
C64 C65 1.370(7)
C64 H64 0.9500
C65 C66 1.378(8)
C65 H65 0.9500
C66 C67 1.398(6)
C66 H66 0.9500
C67 C68 1.518(7)
C68 C70 1.524(6)
C68 C69 1.536(7)
C68 H68 1.0000
C69 H69A 0.9800
C69 H69B 0.9800
C69 H69C 0.9800
C70 H70A 0.9800
C70 H70B 0.9800
C70 H70C 0.9800
C71 C72 1.404(6)
C71 C76 1.431(6)
C71 C77 1.503(6)
C72 C73 1.431(6)
C72 H72 0.9500
C73 C74 1.410(6)
C73 H73 0.9500
C74 C75 1.404(7)
C74 H74 0.9500
C75 C76 1.388(7)
C75 H75 0.9500
C76 H76 0.9500
C77 H77A 0.9800
C77 H77B 0.9800
C77 H77C 0.9800
C78 C79 1.527(6)
C78 C80 1.538(6)
C78 H78 1.0000
C79 H79A 0.9800
C79 H79B 0.9800
C79 H79C 0.9800
C80 H80A 0.9800
C80 H80B 0.9800
C80 H80C 0.9800
C81 C83 1.535(6)
C81 C82 1.539(7)
C81 H81 1.0000
C82 H82A 0.9800
C82 H82B 0.9800
C82 H82C 0.9800
C83 H83A 0.9800
C83 H83B 0.9800
C83 H83C 0.9800
C84 C85 1.527(6)
C84 C86 1.532(6)
C84 H84 1.0000
C85 H85A 0.9800
C85 H85B 0.9800
C85 H85C 0.9800
C86 H86A 0.9800
C86 H86B 0.9800
C86 H86C 0.9800
C89 Cl1 1.633(9)
C89 Cl2 1.779(9)
C89 H89A 0.9900
C89 H89B 0.9900
O7 C90 1.402(7)
O7 C92 1.433(6)
C90 C91 1.471(9)
C90 H90A 0.9900
C90 H90B 0.9900
C91 H91A 0.9800
C91 H91B 0.9800
C91 H91C 0.9800
C92 C93 1.465(8)
C92 H92A 0.9900
C92 H92B 0.9900
C93 H93A 0.9800
C93 H93B 0.9800
C93 H93C 0.9800
O8 C96 1.357(9)
O8 C94 1.361(9)
C94 C95 1.474(9)
C94 H94A 0.9900
C94 H94B 0.9900
C95 H95A 0.9800
C95 H95B 0.9800
C95 H95C 0.9800
C96 C97 1.463(10)
C96 H96A 0.9900
C96 H96B 0.9900
C97 H97A 0.9800
C97 H97B 0.9800
C97 H97C 0.9800
